data_7153686
loop_
_publ_author_name
'Wu, Xiao-Feng'
'Oschatz, Stefan'
'Block, Axel'
'Spannenberg, Anke'
'Langer, Peter'

_publ_section_title
;
 Base mediated synthesis of 2-aryl-2,3-dihydroquinazolin-4(1H)-ones from
 2-aminobenzonitriles and aromatic aldehydes in water.
;
_journal_issue 12
_journal_name_full 'Organic &amp; biomolecular chemistry'
_journal_page_first 1865
_journal_page_last 1870
_journal_paper_doi 10.1039/c3ob42434k
_journal_volume 12
_journal_year 2014
_chemical_formula_sum 'C17 H18 N2 O'
_chemical_formula_weight 266.33
_chemical_name_systematic
; 
 ? 
;
_space_group_IT_number 14
_symmetry_cell_setting monoclinic
_symmetry_space_group_name_Hall '-P 2ybc'
_symmetry_space_group_name_H-M 'P 1 21/c 1'
_atom_sites_solution_hydrogens geom
_atom_sites_solution_primary direct
_atom_sites_solution_secondary difmap
_audit_creation_method SHELXL-97
_cell_angle_alpha 90.00
_cell_angle_beta 104.522(1)
_cell_angle_gamma 90.00
_cell_formula_units_Z 4
_cell_length_a 13.7868(3)
_cell_length_b 9.5016(2)
_cell_length_c 10.9971(3)
_cell_measurement_reflns_used 7123
_cell_measurement_temperature 150(2)
_cell_measurement_theta_max 66.72
_cell_measurement_theta_min 3.31
_cell_volume 1394.56(6)
_computing_cell_refinement 'SAINT (Bruker, 2009)'
_computing_data_collection 'APEX2 (Bruker, 2011)'
_computing_data_reduction SAINT
_computing_structure_refinement 'SHELXL-97 (Sheldrick, 2008)'
_computing_structure_solution 'SHELXS-97 (Sheldrick, 2008)'
_diffrn_ambient_temperature 150(2)
_diffrn_measured_fraction_theta_full 0.994
_diffrn_measured_fraction_theta_max 0.994
_diffrn_measurement_device_type 'Bruker Kappa APEX II Duo'
_diffrn_measurement_method '\f and \w scans'
_diffrn_radiation_monochromator multilayer
_diffrn_radiation_source microfocus
_diffrn_radiation_type CuK\a
_diffrn_radiation_wavelength 1.54178
_diffrn_reflns_av_R_equivalents 0.0225
_diffrn_reflns_av_sigmaI/netI 0.0166
_diffrn_reflns_limit_h_max 14
_diffrn_reflns_limit_h_min -16
_diffrn_reflns_limit_k_max 11
_diffrn_reflns_limit_k_min -6
_diffrn_reflns_limit_l_max 12
_diffrn_reflns_limit_l_min -12
_diffrn_reflns_number 9161
_diffrn_reflns_theta_full 63.68
_diffrn_reflns_theta_max 63.68
_diffrn_reflns_theta_min 3.31
_exptl_absorpt_coefficient_mu 0.628
_exptl_absorpt_correction_T_max 1.000
_exptl_absorpt_correction_T_min 0.903
_exptl_absorpt_correction_type multi-scan
_exptl_absorpt_process_details 'SADABS (Bruker, 2008)'
_exptl_crystal_colour colourless
_exptl_crystal_density_diffrn 1.269
_exptl_crystal_density_method 'not measured'
_exptl_crystal_description plate
_exptl_crystal_F_000 568
_exptl_crystal_size_max 0.44
_exptl_crystal_size_mid 0.42
_exptl_crystal_size_min 0.08
_refine_diff_density_max 0.196
_refine_diff_density_min -0.198
_refine_diff_density_rms 0.032
_refine_ls_extinction_method none
_refine_ls_goodness_of_fit_ref 1.042
_refine_ls_hydrogen_treatment mixed
_refine_ls_matrix_type full
_refine_ls_number_parameters 191
_refine_ls_number_reflns 2282
_refine_ls_number_restraints 0
_refine_ls_restrained_S_all 1.042
_refine_ls_R_factor_all 0.0349
_refine_ls_R_factor_gt 0.0329
_refine_ls_shift/su_max 0.001
_refine_ls_shift/su_mean 0.000
_refine_ls_structure_factor_coef Fsqd
_refine_ls_weighting_details 'calc w=1/[\s^2^(Fo^2^)+(0.0437P)^2^+0.4573P] where P=(Fo^2^+2Fc^2^)/3'
_refine_ls_weighting_scheme calc
_refine_ls_wR_factor_gt 0.0857
_refine_ls_wR_factor_ref 0.0878
_reflns_number_gt 2126
_reflns_number_total 2282
_reflns_threshold_expression >2sigma(I)
_cod_data_source_file c3ob42434k3.cif
_cod_data_source_block ax0465
_cod_original_sg_symbol_H-M P2(1)/c
_cod_database_code 7153686

loop_
_symmetry_equiv_pos_as_xyz
'x, y, z'
'-x, y+1/2, -z+1/2'
'-x, -y, -z'
'x, -y-1/2, z-1/2'

loop_
_atom_site_label
_atom_site_type_symbol
_atom_site_fract_x
_atom_site_fract_y
_atom_site_fract_z
_atom_site_U_iso_or_equiv
_atom_site_adp_type
_atom_site_occupancy
_atom_site_symmetry_multiplicity
_atom_site_calc_flag
_atom_site_refinement_flags
C1 C 1.06102(9) 0.75742(13) 0.33539(11) 0.0254(3) Uani 1 1 d .
H1B H 1.0958 0.8139 0.2823 0.030 Uiso 1 1 calc R
C2 C 1.12239(8) 0.86427(12) 0.54637(11) 0.0226(3) Uani 1 1 d .
C3 C 1.20964(8) 0.76897(12) 0.56466(11) 0.0240(3) Uani 1 1 d .
C4 C 1.29230(9) 0.78575(13) 0.66678(11) 0.0286(3) Uani 1 1 d .
H4 H 1.2924 0.8592 0.7255 0.034 Uiso 1 1 calc R
C5 C 1.37394(9) 0.69711(15) 0.68381(13) 0.0340(3) Uani 1 1 d .
H5 H 1.4300 0.7093 0.7536 0.041 Uiso 1 1 calc R
C6 C 1.37309(9) 0.58986(15) 0.59761(13) 0.0343(3) Uani 1 1 d .
H6 H 1.4297 0.5299 0.6080 0.041 Uiso 1 1 calc R
C7 C 1.29120(9) 0.56898(14) 0.49702(12) 0.0308(3) Uani 1 1 d .
H7 H 1.2915 0.4943 0.4397 0.037 Uiso 1 1 calc R
C8 C 1.20760(9) 0.65821(13) 0.47949(11) 0.0249(3) Uani 1 1 d .
C9 C 0.95906(9) 0.71342(12) 0.25693(11) 0.0247(3) Uani 1 1 d .
C10 C 0.92208(9) 0.77289(13) 0.14020(11) 0.0281(3) Uani 1 1 d .
H10 H 0.9608 0.8411 0.1103 0.034 Uiso 1 1 calc R
C11 C 0.82920(9) 0.73449(14) 0.06593(11) 0.0288(3) Uani 1 1 d .
H11 H 0.8055 0.7766 -0.0144 0.035 Uiso 1 1 calc R
C12 C 0.76996(9) 0.63601(12) 0.10621(11) 0.0250(3) Uani 1 1 d .
C13 C 0.80756(9) 0.57670(13) 0.22504(11) 0.0278(3) Uani 1 1 d .
H13 H 0.7685 0.5093 0.2555 0.033 Uiso 1 1 calc R
C14 C 0.90080(9) 0.61445(13) 0.29921(11) 0.0276(3) Uani 1 1 d .
H14 H 0.9251 0.5724 0.3795 0.033 Uiso 1 1 calc R
C15 C 0.66723(9) 0.59324(14) 0.02739(12) 0.0309(3) Uani 1 1 d .
H15 H 0.6624 0.4885 0.0324 0.037 Uiso 1 1 calc R
C16 C 0.64920(10) 0.63223(16) -0.11082(13) 0.0394(3) Uani 1 1 d .
H16A H 0.6416 0.7345 -0.1203 0.059 Uiso 1 1 calc R
H16B H 0.5881 0.5859 -0.1590 0.059 Uiso 1 1 calc R
H16C H 0.7063 0.6014 -0.1421 0.059 Uiso 1 1 calc R
C17 C 0.58492(10) 0.65632(17) 0.08217(15) 0.0437(4) Uani 1 1 d .
H17A H 0.5934 0.6228 0.1685 0.066 Uiso 1 1 calc R
H17B H 0.5191 0.6273 0.0309 0.066 Uiso 1 1 calc R
H17C H 0.5897 0.7592 0.0821 0.066 Uiso 1 1 calc R
N1 N 1.12202(7) 0.63551(11) 0.38473(10) 0.0270(3) Uani 1 1 d .
N2 N 1.04951(7) 0.84344(11) 0.44134(9) 0.0247(2) Uani 1 1 d .
O1 O 1.11552(6) 0.95575(9) 0.62481(7) 0.0261(2) Uani 1 1 d .
H1A H 1.1308(10) 0.5804(16) 0.3234(14) 0.035(4) Uiso 1 1 d .
H2 H 0.9980(11) 0.9036(16) 0.4256(13) 0.035(4) Uiso 1 1 d .

loop_
_atom_site_aniso_label
_atom_site_aniso_U_11
_atom_site_aniso_U_22
_atom_site_aniso_U_33
_atom_site_aniso_U_23
_atom_site_aniso_U_13
_atom_site_aniso_U_12
C1 0.0265(6) 0.0259(6) 0.0246(6) -0.0011(5) 0.0079(5) 0.0012(5)
C2 0.0238(6) 0.0223(6) 0.0226(6) 0.0030(5) 0.0072(5) -0.0039(5)
C3 0.0242(6) 0.0242(6) 0.0245(6) 0.0045(5) 0.0076(5) -0.0016(5)
C4 0.0266(6) 0.0299(7) 0.0275(6) 0.0024(5) 0.0036(5) -0.0038(5)
C5 0.0243(6) 0.0382(8) 0.0359(7) 0.0070(6) 0.0011(5) -0.0011(5)
C6 0.0240(6) 0.0357(7) 0.0428(8) 0.0085(6) 0.0079(6) 0.0052(5)
C7 0.0284(7) 0.0299(7) 0.0349(7) 0.0018(5) 0.0097(5) 0.0041(5)
C8 0.0233(6) 0.0262(6) 0.0263(6) 0.0040(5) 0.0083(5) -0.0012(5)
C9 0.0251(6) 0.0239(6) 0.0262(6) -0.0050(5) 0.0085(5) 0.0035(5)
C10 0.0279(6) 0.0268(6) 0.0302(7) -0.0002(5) 0.0082(5) -0.0011(5)
C11 0.0290(6) 0.0312(7) 0.0252(6) 0.0017(5) 0.0050(5) 0.0032(5)
C12 0.0242(6) 0.0241(6) 0.0271(6) -0.0053(5) 0.0069(5) 0.0037(5)
C13 0.0276(6) 0.0269(6) 0.0309(7) 0.0003(5) 0.0111(5) 0.0003(5)
C14 0.0299(6) 0.0299(7) 0.0230(6) 0.0005(5) 0.0066(5) 0.0058(5)
C15 0.0243(6) 0.0301(7) 0.0362(7) -0.0059(5) 0.0035(5) 0.0016(5)
C16 0.0326(7) 0.0431(8) 0.0364(8) -0.0055(6) -0.0031(6) 0.0051(6)
C17 0.0255(7) 0.0512(9) 0.0536(9) -0.0136(7) 0.0085(6) -0.0007(6)
N1 0.0258(5) 0.0271(6) 0.0268(6) -0.0051(4) 0.0041(4) 0.0042(4)
N2 0.0232(5) 0.0251(5) 0.0244(5) -0.0027(4) 0.0036(4) 0.0036(4)
O1 0.0286(4) 0.0263(5) 0.0231(4) -0.0029(3) 0.0058(3) 0.0000(3)

loop_
_atom_type_symbol
_atom_type_description
_atom_type_scat_dispersion_real
_atom_type_scat_dispersion_imag
_atom_type_scat_source
C C 0.0181 0.0091 'International Tables Vol C Tables 4.2.6.8 and 6.1.1.4'
H H 0.0000 0.0000 'International Tables Vol C Tables 4.2.6.8 and 6.1.1.4'
N N 0.0311 0.0180 'International Tables Vol C Tables 4.2.6.8 and 6.1.1.4'
O O 0.0492 0.0322 'International Tables Vol C Tables 4.2.6.8 and 6.1.1.4'

loop_
_geom_angle_atom_site_label_1
_geom_angle_atom_site_label_2
_geom_angle_atom_site_label_3
_geom_angle
N1 C1 N2 108.40(10)
N1 C1 C9 111.14(10)
N2 C1 C9 109.74(9)
N1 C1 H1B 109.2
N2 C1 H1B 109.2
C9 C1 H1B 109.2
O1 C2 N2 121.92(11)
O1 C2 C3 122.28(10)
N2 C2 C3 115.77(10)
C4 C3 C8 119.90(11)
C4 C3 C2 120.82(11)
C8 C3 C2 119.25(10)
C5 C4 C3 120.90(12)
C5 C4 H4 119.6
C3 C4 H4 119.6
C4 C5 C6 119.19(12)
C4 C5 H5 120.4
C6 C5 H5 120.4
C7 C6 C5 121.10(12)
C7 C6 H6 119.5
C5 C6 H6 119.5
C6 C7 C8 120.04(12)
C6 C7 H7 120.0
C8 C7 H7 120.0
N1 C8 C3 119.38(11)
N1 C8 C7 121.71(11)
C3 C8 C7 118.83(11)
C10 C9 C14 118.62(11)
C10 C9 C1 119.47(11)
C14 C9 C1 121.90(11)
C9 C10 C11 120.87(12)
C9 C10 H10 119.6
C11 C10 H10 119.6
C10 C11 C12 121.44(12)
C10 C11 H11 119.3
C12 C11 H11 119.3
C11 C12 C13 117.44(11)
C11 C12 C15 122.56(11)
C13 C12 C15 119.99(11)
C14 C13 C12 121.18(12)
C14 C13 H13 119.4
C12 C13 H13 119.4
C13 C14 C9 120.44(11)
C13 C14 H14 119.8
C9 C14 H14 119.8
C12 C15 C16 113.58(11)
C12 C15 C17 110.32(10)
C16 C15 C17 110.19(11)
C12 C15 H15 107.5
C16 C15 H15 107.5
C17 C15 H15 107.5
C15 C16 H16A 109.5
C15 C16 H16B 109.5
H16A C16 H16B 109.5
C15 C16 H16C 109.5
H16A C16 H16C 109.5
H16B C16 H16C 109.5
C15 C17 H17A 109.5
C15 C17 H17B 109.5
H17A C17 H17B 109.5
C15 C17 H17C 109.5
H17A C17 H17C 109.5
H17B C17 H17C 109.5
C8 N1 C1 117.51(10)
C8 N1 H1A 114.4(9)
C1 N1 H1A 111.3(9)
C2 N2 C1 124.07(10)
C2 N2 H2 117.3(9)
C1 N2 H2 116.3(9)

loop_
_geom_bond_atom_site_label_1
_geom_bond_atom_site_label_2
_geom_bond_distance
C1 N1 1.4542(16)
C1 N2 1.4641(15)
C1 C9 1.5122(17)
C1 H1B 1.0000
C2 O1 1.2448(14)
C2 N2 1.3420(15)
C2 C3 1.4785(16)
C3 C4 1.3941(17)
C3 C8 1.4045(17)
C4 C5 1.3805(18)
C4 H4 0.9500
C5 C6 1.390(2)
C5 H5 0.9500
C6 C7 1.3826(18)
C6 H6 0.9500
C7 C8 1.4046(17)
C7 H7 0.9500
C8 N1 1.3813(16)
C9 C10 1.3780(17)
C9 C14 1.3903(18)
C10 C11 1.3840(17)
C10 H10 0.9500
C11 C12 1.3857(18)
C11 H11 0.9500
C12 C13 1.3979(17)
C12 C15 1.5187(17)
C13 C14 1.3859(17)
C13 H13 0.9500
C14 H14 0.9500
C15 C16 1.5230(19)
C15 C17 1.5340(18)
C15 H15 1.0000
C16 H16A 0.9800
C16 H16B 0.9800
C16 H16C 0.9800
C17 H17A 0.9800
C17 H17B 0.9800
C17 H17C 0.9800
N1 H1A 0.886(16)
N2 H2 0.894(16)

loop_
_geom_torsion_atom_site_label_1
_geom_torsion_atom_site_label_2
_geom_torsion_atom_site_label_3
_geom_torsion_atom_site_label_4
_geom_torsion
O1 C2 C3 C4 -5.36(17)
N2 C2 C3 C4 176.44(10)
O1 C2 C3 C8 173.00(10)
N2 C2 C3 C8 -5.20(15)
C8 C3 C4 C5 1.83(18)
C2 C3 C4 C5 -179.82(11)
C3 C4 C5 C6 -0.07(19)
C4 C5 C6 C7 -1.3(2)
C5 C6 C7 C8 0.97(19)
C4 C3 C8 N1 174.65(10)
C2 C3 C8 N1 -3.73(16)
C4 C3 C8 C7 -2.17(17)
C2 C3 C8 C7 179.45(10)
C6 C7 C8 N1 -175.95(11)
C6 C7 C8 C3 0.80(18)
N1 C1 C9 C10 -131.79(11)
N2 C1 C9 C10 108.33(12)
N1 C1 C9 C14 48.41(15)
N2 C1 C9 C14 -71.47(14)
C14 C9 C10 C11 -0.43(18)
C1 C9 C10 C11 179.76(11)
C9 C10 C11 C12 0.40(19)
C10 C11 C12 C13 0.03(18)
C10 C11 C12 C15 179.22(11)
C11 C12 C13 C14 -0.40(17)
C15 C12 C13 C14 -179.62(11)
C12 C13 C14 C9 0.37(18)
C10 C9 C14 C13 0.05(17)
C1 C9 C14 C13 179.85(11)
C11 C12 C15 C16 17.49(17)
C13 C12 C15 C16 -163.33(11)
C11 C12 C15 C17 -106.78(14)
C13 C12 C15 C17 72.40(15)
C3 C8 N1 C1 31.13(15)
C7 C8 N1 C1 -152.14(11)
N2 C1 N1 C8 -45.41(13)
C9 C1 N1 C8 -166.09(10)
O1 C2 N2 C1 167.85(11)
C3 C2 N2 C1 -13.94(16)
N1 C1 N2 C2 38.08(15)
C9 C1 N2 C2 159.62(11)
